data_2203880
loop_
_publ_author_name
'Rybakov, Victor B.'
'Alekseev, Nikolai V.'
'Sheludyakov, Vladimir D.'
'Ivanov, Yury A.'
'Frolov, Alexei Yu.'
'Aslanov, Leonid A.'

_publ_section_title
;
 6-Ethoxy-1,2,3,4-tetrahydro-2,2,4-trimethylquinoline
;
_journal_issue 7
_journal_name_full 'Acta Crystallographica Section E'
_journal_page_first o1145
_journal_page_last o1146
_journal_paper_doi 10.1107/S1600536804013121
_journal_volume 60
_journal_year 2004
_chemical_formula_iupac 'C14 H21 N O'
_chemical_formula_moiety 'C14 H21 N O'
_chemical_formula_sum 'C14 H21 N O'
_chemical_formula_weight 219.32
_chemical_melting_point 311.5(5)
_chemical_name_systematic
;
6-ethoxy-1,2,3,4-tetrahydro-2,2,4-trimethylquinoline
;
_space_group_IT_number 14
_symmetry_cell_setting monoclinic
_symmetry_space_group_name_Hall '-P 2ybc'
_symmetry_space_group_name_H-M 'P 1 21/c 1'
_atom_sites_solution_hydrogens geom
_atom_sites_solution_primary direct
_atom_sites_solution_secondary difmap
_cell_angle_alpha 90.00
_cell_angle_beta 90.77(6)
_cell_angle_gamma 90.00
_cell_formula_units_Z 4
_cell_length_a 13.196(4)
_cell_length_b 8.865(6)
_cell_length_c 11.330(11)
_cell_measurement_reflns_used 25
_cell_measurement_temperature 293(2)
_cell_measurement_theta_max 35
_cell_measurement_theta_min 30
_cell_volume 1325.3(16)
_computing_cell_refinement 'CAD-4 EXPRESS'
_computing_data_collection 'CAD-4 EXPRESS (Enraf Nonius, 1994)'
_computing_data_reduction 'XCAD4 (Harms & Wocadlo, 1995)'
_computing_molecular_graphics 'ORTEP-3 for Windows (Farrugia, 1997)'
_computing_publication_material 'WinGX (Farrugia, 1999)'
_computing_structure_refinement 'SHELXL97 (Sheldrick, 1997)'
_computing_structure_solution 'SHELXS97 (Sheldrick, 1997)'
_diffrn_ambient_temperature 293(2)
_diffrn_measured_fraction_theta_full 1.000
_diffrn_measured_fraction_theta_max 1.000
_diffrn_measurement_device '\k-geometry diffractometer'
_diffrn_measurement_device_type 'Enraf-Nonius CAD-4'
_diffrn_measurement_method 'Non-profiled \w/2\q'
_diffrn_radiation_monochromator 'Graphite '
_diffrn_radiation_source 'Fine-focus sealed tube'
_diffrn_radiation_type CuK\a
_diffrn_radiation_wavelength 1.5418
_diffrn_reflns_av_R_equivalents 0.0577
_diffrn_reflns_av_sigmaI/netI 0.0597
_diffrn_reflns_limit_h_max 16
_diffrn_reflns_limit_h_min -16
_diffrn_reflns_limit_k_max 11
_diffrn_reflns_limit_k_min -11
_diffrn_reflns_limit_l_max 14
_diffrn_reflns_limit_l_min 0
_diffrn_reflns_number 5533
_diffrn_reflns_theta_full 74.86
_diffrn_reflns_theta_max 74.86
_diffrn_reflns_theta_min 3.35
_diffrn_standards_decay_% 3
_diffrn_standards_interval_time 60
_diffrn_standards_number 1
_exptl_absorpt_coefficient_mu 0.528
_exptl_absorpt_correction_T_max 0.8577
_exptl_absorpt_correction_T_min 0.8577
_exptl_absorpt_correction_type none
_exptl_crystal_colour colourless
_exptl_crystal_density_diffrn 1.099
_exptl_crystal_density_meas ?
_exptl_crystal_density_method .
_exptl_crystal_description Prism
_exptl_crystal_F_000 480
_exptl_crystal_size_max 0.3
_exptl_crystal_size_mid 0.3
_exptl_crystal_size_min 0.3
_refine_diff_density_max 0.210
_refine_diff_density_min -0.122
_refine_ls_extinction_method none
_refine_ls_goodness_of_fit_ref 0.994
_refine_ls_hydrogen_treatment mixed
_refine_ls_matrix_type full
_refine_ls_number_parameters 153
_refine_ls_number_reflns 2717
_refine_ls_number_restraints 0
_refine_ls_restrained_S_all 0.994
_refine_ls_R_factor_all 0.0809
_refine_ls_R_factor_gt 0.0530
_refine_ls_shift/su_max 0.000
_refine_ls_shift/su_mean 0.000
_refine_ls_structure_factor_coef Fsqd
_refine_ls_weighting_details 'calc w = 1/[\s^2^(Fo^2^)+(0.0647P)^2^] where P=(Fo^2^+2Fc^2^)/3'
_refine_ls_weighting_scheme calc
_refine_ls_wR_factor_gt 0.1254
_refine_ls_wR_factor_ref 0.1425
_reflns_number_gt 1805
_reflns_number_total 2717
_reflns_threshold_expression I>2\s(I)
_cod_data_source_file cv6325.cif
_cod_data_source_block I
_cod_depositor_comments
;
The following automatic conversions were performed:
'_symmetry_cell_setting' value 'Monoclinic' changed to 'monoclinic'
according to '/home/saulius/struct/CIF-dictionaries/cif_core.dic'
dictionary named 'cif_core.dic' version 2.4.1 from 2010-06-29.

Automatic conversion script
Id: cif_fix_enum 1527 2010-12-29 10:47:43Z saulius 

The following automatic conversions were performed:

'_chemical_melting_point' value '311--312' was changed to '311.5(5)'
- the average value was taken and precision was estimated.

Automatic conversion script
Id: cif_fix_values 1646 2011-03-28 12:23:43Z adriana 

The following automatic conversions were performed:

'_chemical_melting_point' value '311--312' was changed to '311.5(5)'
- the average value was taken and precision was
estimated.

'_symmetry_cell_setting' value 'Monoclinic' changed to
'monoclinic' according to
/home/saulius/struct/CIF-dictionaries/cif_core.dic dictionary named
'cif_core.dic' version 2.4.1 from 2010-06-29.

Automatic conversion script
Id: cif_fix_values 1715 2011-07-08 13:25:40Z adriana 
;
_cod_original_sg_symbol_H-M 'P 21/c'
_cod_database_code 2203880
_cod_database_fobs_code 2203880

loop_
_symmetry_equiv_pos_as_xyz
'x, y, z'
'-x, y+1/2, -z+1/2'
'-x, -y, -z'
'x, -y-1/2, z-1/2'

loop_
_atom_site_label
_atom_site_fract_x
_atom_site_fract_y
_atom_site_fract_z
_atom_site_U_iso_or_equiv
_atom_site_adp_type
_atom_site_calc_flag
_atom_site_refinement_flags
_atom_site_occupancy
_atom_site_type_symbol
N1 0.38148(12) 0.02040(16) 0.17518(12) 0.0640(4) Uani d . 1 N
H1 0.4348(16) 0.063(3) 0.1840(18) 0.105(8) Uiso d . 1 H
C2 0.35815(13) -0.10006(17) 0.25961(13) 0.0619(4) Uani d . 1 C
C21 0.40091(14) -0.2521(2) 0.21842(19) 0.0782(5) Uani d . 1 C
H21A 0.3734 -0.2762 0.1418 0.117 Uiso calc R 1 H
H21B 0.3827 -0.3295 0.2735 0.117 Uiso calc R 1 H
H21C 0.4734 -0.2457 0.2142 0.117 Uiso calc R 1 H
C22 0.40617(18) -0.0575(3) 0.37778(16) 0.0960(7) Uani d . 1 C
H22A 0.4779 -0.0447 0.3686 0.144 Uiso calc R 1 H
H22B 0.3939 -0.1361 0.4341 0.144 Uiso calc R 1 H
H22C 0.3771 0.0351 0.4052 0.144 Uiso calc R 1 H
C3 0.24376(13) -0.1064(2) 0.26736(14) 0.0693(4) Uani d . 1 C
H3A 0.2195 -0.0098 0.2958 0.083 Uiso calc R 1 H
H3B 0.2256 -0.1823 0.3250 0.083 Uiso calc R 1 H
C4 0.18988(12) -0.1424(2) 0.15114(14) 0.0686(5) Uani d . 1 C
H4 0.2033 -0.2487 0.1334 0.082 Uiso calc R 1 H
C41 0.07622(16) -0.1249(4) 0.1615(2) 0.1203(10) Uani d . 1 C
H41A 0.0603 -0.0216 0.1785 0.180 Uiso calc R 1 H
H41B 0.0523 -0.1880 0.2241 0.180 Uiso calc R 1 H
H41C 0.0440 -0.1541 0.0885 0.180 Uiso calc R 1 H
C5 0.23523(11) -0.04933(16) 0.05200(12) 0.0544(3) Uani d . 1 C
C6 0.18569(11) -0.03689(16) -0.05646(13) 0.0577(4) Uani d . 1 C
H6 0.1240 -0.0860 -0.0675 0.069 Uiso calc R 1 H
C7 0.22513(11) 0.04636(17) -0.14911(12) 0.0571(4) Uani d . 1 C
O7 0.16833(9) 0.04510(14) -0.25191(9) 0.0731(4) Uani d . 1 O
C71 0.20138(15) 0.1343(2) -0.34731(14) 0.0798(5) Uani d . 1 C
H71A 0.2673 0.1001 -0.3732 0.096 Uiso calc R 1 H
H71B 0.2073 0.2389 -0.3230 0.096 Uiso calc R 1 H
C72 0.12574(18) 0.1203(3) -0.44545(16) 0.1035(8) Uani d . 1 C
H72A 0.1213 0.0168 -0.4700 0.155 Uiso calc R 1 H
H72B 0.1465 0.1814 -0.5108 0.155 Uiso calc R 1 H
H72C 0.0607 0.1535 -0.4189 0.155 Uiso calc R 1 H
C8 0.31598(12) 0.12003(17) -0.13336(13) 0.0602(4) Uani d . 1 C
H8 0.3427 0.1779 -0.1939 0.072 Uiso calc R 1 H
C9 0.36729(12) 0.10722(17) -0.02630(13) 0.0593(4) Uani d . 1 C
H9 0.4292 0.1561 -0.0164 0.071 Uiso calc R 1 H
C10 0.32872(11) 0.02296(15) 0.06727(12) 0.0521(3) Uani d . 1 C

loop_
_atom_site_aniso_label
_atom_site_aniso_U_11
_atom_site_aniso_U_22
_atom_site_aniso_U_33
_atom_site_aniso_U_12
_atom_site_aniso_U_13
_atom_site_aniso_U_23
N1 0.0703(9) 0.0581(7) 0.0634(7) -0.0115(7) -0.0095(7) 0.0061(6)
C2 0.0685(10) 0.0568(8) 0.0601(8) -0.0027(8) -0.0062(7) 0.0093(7)
C21 0.0686(11) 0.0634(10) 0.1025(13) 0.0053(8) 0.0005(10) 0.0123(9)
C22 0.1199(18) 0.0993(15) 0.0682(10) -0.0184(13) -0.0228(11) 0.0164(10)
C3 0.0726(11) 0.0688(10) 0.0666(8) 0.0034(9) 0.0105(8) 0.0130(8)
C4 0.0561(9) 0.0752(10) 0.0747(9) -0.0060(8) 0.0049(8) 0.0195(8)
C41 0.0619(12) 0.190(3) 0.1099(15) -0.0093(15) 0.0148(11) 0.0584(18)
C5 0.0488(8) 0.0514(7) 0.0630(8) 0.0007(6) 0.0036(6) 0.0033(6)
C6 0.0469(7) 0.0572(8) 0.0689(8) -0.0033(7) -0.0004(6) 0.0028(7)
C7 0.0543(8) 0.0578(8) 0.0591(8) 0.0029(7) -0.0022(6) 0.0009(7)
O7 0.0719(8) 0.0841(8) 0.0630(6) -0.0124(6) -0.0086(6) 0.0120(6)
C71 0.0949(14) 0.0805(12) 0.0639(9) -0.0057(10) -0.0053(9) 0.0151(8)
C72 0.1145(18) 0.1261(19) 0.0696(11) -0.0077(15) -0.0147(11) 0.0216(12)
C8 0.0637(9) 0.0569(8) 0.0599(8) -0.0051(7) 0.0035(7) 0.0060(7)
C9 0.0569(9) 0.0557(8) 0.0654(8) -0.0122(7) 0.0003(7) 0.0038(7)
C10 0.0529(8) 0.0461(7) 0.0571(7) -0.0026(6) -0.0004(6) 0.0015(6)

loop_
_atom_type_symbol
_atom_type_description
_atom_type_scat_dispersion_real
_atom_type_scat_dispersion_imag
_atom_type_scat_source
C C 0.0181 0.0091 'International Tables Vol C Tables 4.2.6.8 and 6.1.1.4'
H H 0.0000 0.0000 'International Tables Vol C Tables 4.2.6.8 and 6.1.1.4'
N N 0.0311 0.0180 'International Tables Vol C Tables 4.2.6.8 and 6.1.1.4'
O O 0.0492 0.0322 'International Tables Vol C Tables 4.2.6.8 and 6.1.1.4'

loop_
_geom_angle_atom_site_label_1
_geom_angle_atom_site_label_2
_geom_angle_atom_site_label_3
_geom_angle
_geom_angle_publ_flag
C10 N1 C2 118.34(14) y
C10 N1 H1 121.7(15) y
C2 N1 H1 116.8(16) y
N1 C2 C3 106.40(14) y
N1 C2 C22 107.72(15) y
C3 C2 C22 111.22(16) y
N1 C2 C21 111.04(15) y
C3 C2 C21 110.84(14) y
C22 C2 C21 109.55(16) y
C2 C21 H21A 109.5 ?
C2 C21 H21B 109.5 ?
H21A C21 H21B 109.5 ?
C2 C21 H21C 109.5 ?
H21A C21 H21C 109.5 ?
H21B C21 H21C 109.5 ?
C2 C22 H22A 109.5 ?
C2 C22 H22B 109.5 ?
H22A C22 H22B 109.5 ?
C2 C22 H22C 109.5 ?
H22A C22 H22C 109.5 ?
H22B C22 H22C 109.5 ?
C2 C3 C4 114.33(14) y
C2 C3 H3A 108.7 ?
C4 C3 H3A 108.7 ?
C2 C3 H3B 108.7 ?
C4 C3 H3B 108.7 ?
H3A C3 H3B 107.6 ?
C41 C4 C3 111.30(17) y
C41 C4 C5 113.67(15) y
C3 C4 C5 109.93(14) y
C41 C4 H4 107.2 ?
C3 C4 H4 107.2 ?
C5 C4 H4 107.2 ?
C4 C41 H41A 109.5 ?
C4 C41 H41B 109.5 ?
H41A C41 H41B 109.5 ?
C4 C41 H41C 109.5 ?
H41A C41 H41C 109.5 ?
H41B C41 H41C 109.5 ?
C6 C5 C10 118.49(14) y
C6 C5 C4 120.72(14) y
C10 C5 C4 120.78(14) y
C5 C6 C7 122.27(14) y
C5 C6 H6 118.9 ?
C7 C6 H6 118.9 ?
C8 C7 O7 125.28(14) y
C8 C7 C6 119.27(14) y
O7 C7 C6 115.44(14) y
C7 O7 C71 118.20(14) y
O7 C71 C72 108.27(17) y
O7 C71 H71A 110.0 ?
C72 C71 H71A 110.0 ?
O7 C71 H71B 110.0 ?
C72 C71 H71B 110.0 ?
H71A C71 H71B 108.4 ?
C71 C72 H72A 109.5 ?
C71 C72 H72B 109.5 ?
H72A C72 H72B 109.5 ?
C71 C72 H72C 109.5 ?
H72A C72 H72C 109.5 ?
H72B C72 H72C 109.5 ?
C7 C8 C9 119.32(14) y
C7 C8 H8 120.3 ?
C9 C8 H8 120.3 ?
C8 C9 C10 121.93(14) y
C8 C9 H9 119.0 ?
C10 C9 H9 119.0 ?
C9 C10 N1 119.30(14) y
C9 C10 C5 118.71(14) y
N1 C10 C5 121.89(14) y

loop_
_geom_bond_atom_site_label_1
_geom_bond_atom_site_label_2
_geom_bond_distance
_geom_bond_publ_flag
N1 C10 1.399(2) y
N1 C2 1.469(2) y
N1 H1 0.80(2) y
C2 C3 1.514(2) y
C2 C22 1.521(3) y
C2 C21 1.537(2) y
C21 H21A 0.9600 ?
C21 H21B 0.9600 ?
C21 H21C 0.9600 ?
C22 H22A 0.9600 ?
C22 H22B 0.9600 ?
C22 H22C 0.9600 ?
C3 C4 1.522(3) y
C3 H3A 0.9700 ?
C3 H3B 0.9700 ?
C4 C41 1.514(3) y
C4 C5 1.523(2) y
C4 H4 0.9800 ?
C41 H41A 0.9600 ?
C41 H41B 0.9600 ?
C41 H41C 0.9600 ?
C5 C6 1.388(2) y
C5 C10 1.399(2) y
C6 C7 1.390(2) y
C6 H6 0.9300 ?
C7 C8 1.375(2) y
C7 O7 1.377(2) y
O7 C71 1.413(2) y
C71 C72 1.489(3) y
C71 H71A 0.9700 ?
C71 H71B 0.9700 ?
C72 H72A 0.9600 ?
C72 H72B 0.9600 ?
C72 H72C 0.9600 ?
C8 C9 1.386(2) y
C8 H8 0.9300 ?
C9 C10 1.398(2) y
C9 H9 0.9300 ?

loop_
_geom_torsion_atom_site_label_1
_geom_torsion_atom_site_label_2
_geom_torsion_atom_site_label_3
_geom_torsion_atom_site_label_4
_geom_torsion
C10 N1 C2 C3 -47.77(19)
C10 N1 C2 C22 -167.12(16)
C10 N1 C2 C21 72.9(2)
N1 C2 C3 C4 60.71(18)
C22 C2 C3 C4 177.74(16)
C21 C2 C3 C4 -60.12(18)
C2 C3 C4 C41 -171.89(17)
C2 C3 C4 C5 -45.04(19)
C41 C4 C5 C6 -40.4(2)
C3 C4 C5 C6 -165.90(14)
C41 C4 C5 C10 140.95(19)
C3 C4 C5 C10 15.4(2)
C10 C5 C6 C7 -0.9(2)
C4 C5 C6 C7 -179.63(14)
C5 C6 C7 C8 -0.4(2)
C5 C6 C7 O7 178.57(13)
C8 C7 O7 C71 -4.6(2)
C6 C7 O7 C71 176.52(15)
C7 O7 C71 C72 -177.32(17)
O7 C7 C8 C9 -177.56(15)
C6 C7 C8 C9 1.3(2)
C7 C8 C9 C10 -0.9(2)
C8 C9 C10 N1 -176.81(14)
C8 C9 C10 C5 -0.5(2)
C2 N1 C10 C9 -162.32(14)
C2 N1 C10 C5 21.5(2)
C6 C5 C10 C9 1.4(2)
C4 C5 C10 C9 -179.96(14)
C6 C5 C10 N1 177.59(14)
C4 C5 C10 N1 -3.7(2)

loop_
_cod_related_entry_id
_cod_related_entry_database
_cod_related_entry_code
1 ChemSpider 77594
